data_7044177
loop_
_publ_author_name
'Georgopoulou, Anastasia N.'
'Al-Ameed, Karrar'
'Boudalis, Athanassios'
'Anagnostopoulos, Dimitrios F.'
'Psycharis, Vassilis'
'McGrady, John E.'
'Sanakis, Yiannis'
'Raptopoulou, Catherine P.'

_publ_section_title
;
 Site preferences in hetero-metallic [Fe9-xNix] clusters: a combined
 crystallographic, spectroscopic and theoretical analysis
;
_journal_name_full 'Dalton Trans.'
_journal_paper_doi 10.1039/C7DT02930F
_journal_year 2017
_chemical_formula_sum 'C77.33 H85.6 Fe9 N16.67 Ni0 O26.8'
_chemical_formula_weight 2180.00
_space_group_crystal_system tetragonal
_space_group_IT_number 126
_space_group_name_Hall '-P 4a 2bc'
_space_group_name_H-M_alt 'P 4/n n c'
_symmetry_space_group_name_Hall '-P 4a 2bc'
_symmetry_space_group_name_H-M 'P 4/n n c :2'
_atom_sites_solution_hydrogens mixed
_audit_creation_method SHELXL-2014/6
_audit_update_record
;
2017-09-08 deposited with the CCDC.
2017-09-11 downloaded from the CCDC.
;
_cell_angle_alpha 90
_cell_angle_beta 90
_cell_angle_gamma 90
_cell_formula_units_Z 6
_cell_length_a 25.6264(5)
_cell_length_b 25.6264(5)
_cell_length_c 25.3002(5)
_cell_measurement_reflns_used 22572
_cell_measurement_temperature 160(2)
_cell_measurement_theta_max 72.03
_cell_measurement_theta_min 6.51
_cell_volume 16615.0(6)
_computing_cell_refinement 'CrystalClear, Rigaku MSC, 2005'
_computing_data_collection 'CrystalClear, Rigaku MSC, 2005'
_computing_data_reduction 'CrystalClear, Rigaku MSC, 2005'
_computing_molecular_graphics 'Diamond ver.3.1.'
_computing_publication_material 'publCIF J.Appl.Cryst. 2010, 43, 920'
_computing_structure_refinement 'SHELXL-2014/6 (Sheldrick, 2014)'
_computing_structure_solution 'SHELXL-2014/6 (Sheldrick, 2014)'
_diffrn_ambient_temperature 160(2)
_diffrn_measured_fraction_theta_full 0.564
_diffrn_measured_fraction_theta_max 0.994
_diffrn_measurement_device_type 'Rigaku R-AXIS SPIDER IPDS'
_diffrn_measurement_method '\q scans'
_diffrn_radiation_type CuK\a
_diffrn_radiation_wavelength 1.54178
_diffrn_reflns_av_R_equivalents 0.3563
_diffrn_reflns_av_unetI/netI 0.2693
_diffrn_reflns_Laue_measured_fraction_full 0.564
_diffrn_reflns_Laue_measured_fraction_max 0.994
_diffrn_reflns_limit_h_max 24
_diffrn_reflns_limit_h_min -17
_diffrn_reflns_limit_k_max 25
_diffrn_reflns_limit_k_min -20
_diffrn_reflns_limit_l_max 25
_diffrn_reflns_limit_l_min -18
_diffrn_reflns_number 38901
_diffrn_reflns_point_group_measured_fraction_full 0.564
_diffrn_reflns_point_group_measured_fraction_max 0.994
_diffrn_reflns_theta_full 67.679
_diffrn_reflns_theta_max 49.980
_diffrn_reflns_theta_min 6.517
_exptl_absorpt_coefficient_mu 9.752
_exptl_absorpt_correction_T_max 1.000
_exptl_absorpt_correction_T_min 0.201
_exptl_absorpt_correction_type empirical
_exptl_absorpt_process_details 'CrystalClear, Rigaku MSC, 2005'
_exptl_crystal_colour orange-red
_exptl_crystal_density_diffrn 1.307
_exptl_crystal_description parallelepiped
_exptl_crystal_F_000 6688
_exptl_crystal_size_max 0.23
_exptl_crystal_size_mid 0.22
_exptl_crystal_size_min 0.10
_platon_squeeze_details
;
TITL shelxl    P 4/n n c    R = 0.25
CELL   25.6264   25.6264   25.3002     90.00     90.00     90.00
SPGR P4/nnc
# Solvent Accessible Volume =      7934
# Electrons Found in S.A.V. =      1695
# Note: Atoms in Void are Labelled as Cxxx and Qxxx for all Others
C101 0.160 0.250 0.750 !       3.47 eA-3
C102 0.724 0.728 0.309 !       2.49 eA-3
C103 0.750 0.754 0.023 !       1.98 eA-3
C104 0.871 0.665 0.151 !       1.67 eA-3
Q105 0.750 0.753 0.609 !       1.64 eA-3
C106 0.742 0.822 0.373 !       1.49 eA-3
C107 0.885 0.791 0.269 !       1.46 eA-3
C108 0.788 0.750 0.250 !       1.42 eA-3
C109 0.685 0.858 0.414 !       1.41 eA-3
C110 0.444 0.464 0.138 !       1.40 eA-3
C111 0.772 0.682 0.196 !       1.38 eA-3
C112 0.966 0.904 0.191 !       1.35 eA-3
C113 0.473 0.623 0.029 !       1.35 eA-3
C114 0.118 0.506 0.556 !       1.34 eA-3
Q115 0.843 0.955 0.197 !       1.30 eA-3
Q116 0.228 0.623 0.207 !       1.29 eA-3
C117 0.654 0.586 0.209 !       1.29 eA-3
C118 0.917 0.886 0.171 !       1.27 eA-3
C119 0.610 0.591 0.326 !       1.27 eA-3
C120 0.595 0.773 0.153 !       1.27 eA-3
C121 0.382 0.177 0.680 !       1.25 eA-3
C122 0.421 0.501 0.397 !       1.25 eA-3
Q123 0.636 0.799 0.638 !       1.25 eA-3
Q124 0.642 0.015 0.105 !       1.24 eA-3
C125 0.975 0.376 0.409 !       1.24 eA-3
Q126 0.033 0.017 0.302 !       1.24 eA-3
Q127 0.664 0.187 0.659 !       1.23 eA-3
C128 0.499 0.914 0.342 !       1.23 eA-3
Q129 0.979 0.085 0.215 !       1.21 eA-3
Q130 0.305 0.404 0.435 !       1.20 eA-3
C131 0.353 0.491 0.944 !       1.20 eA-3
Q132 0.663 0.996 0.066 !       1.19 eA-3
Q133 0.493 0.690 0.276 !       1.19 eA-3
C134 0.750 0.755 0.102 !       1.17 eA-3
C135 0.678 0.898 0.089 !       1.17 eA-3
Q136 0.166 0.433 0.194 !       1.16 eA-3
C137 0.089 0.453 0.636 !       1.16 eA-3
Q138 0.265 0.628 0.189 !       1.16 eA-3
C139 0.730 0.563 0.477 !       1.15 eA-3
C140 0.638 0.827 0.340 !       1.15 eA-3
C141 0.859 0.859 0.195 !       1.15 eA-3
C142 0.730 0.633 0.115 !       1.14 eA-3
Q143 0.867 0.994 0.118 !       1.13 eA-3
Q144 0.740 0.959 0.096 !       1.11 eA-3
Q145 0.289 0.859 0.247 !       1.10 eA-3
C146 0.862 0.748 0.201 !       1.10 eA-3
C147 0.619 0.514 0.132 !       1.09 eA-3
Q148 0.220 0.220 0.137 !       1.09 eA-3
Q149 0.248 0.650 0.703 !       1.08 eA-3
Q150 0.272 0.485 0.582 !       1.07 eA-3
C151 0.786 0.792 0.053 !       1.06 eA-3
C152 0.509 0.359 0.021 !       1.06 eA-3
Q153 0.338 0.196 0.157 !       1.06 eA-3
Q154 0.301 0.135 0.345 !       1.05 eA-3
C155 0.365 0.561 0.493 !       1.05 eA-3
C156 0.540 0.587 0.224 !       1.05 eA-3
Q157 0.612 0.464 0.916 !       1.04 eA-3
Q158 0.722 0.960 0.163 !       1.04 eA-3
Q159 0.412 0.390 0.424 !       1.03 eA-3
Q160 0.717 0.819 0.772 !       1.03 eA-3
Q161 0.054 0.141 0.000 !       1.02 eA-3
Q162 0.110 0.064 0.495 !       1.02 eA-3
Q163 0.478 0.490 0.200 !       1.02 eA-3
C164 0.940 0.058 0.365 !       1.02 eA-3
Q165 0.996 0.142 0.470 !       1.02 eA-3
C166 0.024 0.663 0.491 !       1.01 eA-3
C167 0.992 0.546 0.074 !       1.01 eA-3
Q168 0.316 0.525 0.191 !       1.01 eA-3
Q169 0.397 0.831 0.558 !       1.01 eA-3
Q170 0.499 0.578 0.285 !       0.99 eA-3
C171 0.922 0.504 0.470 !       0.99 eA-3
C172 0.588 0.955 0.135 !       0.99 eA-3
Q173 0.202 0.798 0.343 !       0.98 eA-3
Q174 0.902 0.052 0.111 !       0.98 eA-3
C175 0.770 0.963 0.250 !       0.98 eA-3
C176 0.179 0.250 0.008 !       0.98 eA-3
Q177 0.483 0.250 0.250 !       0.98 eA-3
C178 0.245 0.057 0.930 !       0.96 eA-3
Q179 0.359 0.220 0.276 !       0.96 eA-3
C180 0.259 0.388 0.546 !       0.95 eA-3
C181 0.063 0.220 0.041 !       0.95 eA-3
Q182 0.054 0.921 0.250 !       0.94 eA-3
C183 0.920 0.866 0.080 !       0.94 eA-3
C184 0.075 0.543 0.447 !       0.93 eA-3
C185 0.539 0.951 0.337 !       0.93 eA-3
Q186 0.369 0.357 0.479 !       0.93 eA-3
C187 0.543 0.654 0.189 !       0.93 eA-3
Q188 0.680 0.734 0.553 !       0.93 eA-3
C189 0.912 0.781 0.021 !       0.93 eA-3
Q190 0.343 0.537 0.010 !       0.92 eA-3
C191 0.799 0.647 0.322 !       0.92 eA-3
Q192 0.704 0.296 0.708 !       0.92 eA-3
Q193 0.666 0.674 0.526 !       0.91 eA-3
Q194 0.085 0.591 0.607 !       0.91 eA-3
Q195 0.201 0.881 0.054 !       0.91 eA-3
C196 0.907 0.575 0.393 !       0.91 eA-3
Q197 0.848 0.314 0.862 !       0.91 eA-3
Q198 0.528 0.010 0.320 !       0.91 eA-3
C199 0.670 0.600 0.109 !       0.90 eA-3
;
_refine_diff_density_max 1.157
_refine_diff_density_min -1.742
_refine_diff_density_rms 0.265
_refine_ls_extinction_coef 0.106(11)
_refine_ls_extinction_expression Fc^*^=kFc[1+0.001xFc^2^\l^3^/sin(2\q)]^-1/4^
_refine_ls_extinction_method SHELXL
_refine_ls_goodness_of_fit_ref 1.567
_refine_ls_hydrogen_treatment constr
_refine_ls_matrix_type full
_refine_ls_number_parameters 240
_refine_ls_number_reflns 4254
_refine_ls_number_restraints 0
_refine_ls_restrained_S_all 1.567
_refine_ls_R_factor_all 0.2477
_refine_ls_R_factor_gt 0.2074
_refine_ls_shift/su_max 0.002
_refine_ls_shift/su_mean 0.000
_refine_ls_structure_factor_coef Fsqd
_refine_ls_weighting_details 'w=1/[\s^2^(Fo^2^)+(0.2000P)^2^] where P=(Fo^2^+2Fc^2^)/3'
_refine_ls_weighting_scheme calc
_refine_ls_wR_factor_gt 0.4505
_refine_ls_wR_factor_ref 0.4775
_reflns_Friedel_coverage 0.000
_reflns_number_gt 2342
_reflns_number_total 4254
_reflns_threshold_expression 'I > 2\s(I)'
_cod_data_source_file c7dt02930f2.cif
_cod_data_source_block shelxl_CCDC3
_cod_original_cell_volume 16615.0(7)
_cod_original_formula_sum 'C77.33 H85.60 Fe9 N16.67 Ni0 O26.80'
_cod_database_code 7044177
_shelx_space_group_comment
;
The symmetry employed for this shelxl refinement is uniquely defined
by the following loop, which should always be used as a source of
symmetry information in preference to the above space-group names.
They are only intended as comments.
;
_platon_squeeze_void_probe_radius 1.20
_shelxl_version_number 2014/6

loop_
_space_group_symop_operation_xyz
'x, y, z'
'x, -y+1/2, -z+1/2'
'-x+1/2, -y+1/2, z'
'-x+1/2, y, -z+1/2'
'y, x, -z+1/2'
'y, -x+1/2, z'
'-y+1/2, x, z'
'-y+1/2, -x+1/2, -z+1/2'
'-x, -y, -z'
'-x, y-1/2, z-1/2'
'x-1/2, y-1/2, -z'
'x-1/2, -y, z-1/2'
'-y, -x, z-1/2'
'-y, x-1/2, -z'
'y-1/2, -x, -z'
'y-1/2, x-1/2, z-1/2'

loop_
_atom_site_label
_atom_site_type_symbol
_atom_site_fract_x
_atom_site_fract_y
_atom_site_fract_z
_atom_site_U_iso_or_equiv
_atom_site_adp_type
_atom_site_occupancy
_atom_site_site_symmetry_order
_atom_site_calc_flag
_atom_site_refinement_flags_posn
_atom_site_refinement_flags_adp
_atom_site_refinement_flags_occupancy
Fe1 Fe 0.7500 0.2500 0.7500 0.057(3) Uani 1 4 d S T P
NI1 Fe 0.79952(17) 0.15328(15) 0.68010(15) 0.0658(18) Uani 1 1 d . . .
NI2 Fe 0.67877(17) 0.15501(14) 0.69831(15) 0.0639(18) Uani 1 1 d . . .
N1 N 0.8194(9) 0.1979(8) 0.6163(10) 0.093(8) Uani 1 1 d . . .
O1 O 0.7430(6) 0.2069(6) 0.6734(7) 0.065(5) Uani 1 1 d . . .
N11 N 0.8870(9) 0.2973(7) 0.6701(7) 0.073(6) Uani 1 1 d . . .
O11 O 0.8256(6) 0.2069(7) 0.7422(6) 0.070(5) Uani 1 1 d . . .
O21 O 0.7739(7) 0.0944(7) 0.6314(7) 0.089(6) Uani 1 1 d . . .
O22 O 0.6785(8) 0.1061(7) 0.6345(6) 0.103(7) Uani 1 1 d . . .
O31 O 0.6232(8) 0.1013(6) 0.7318(6) 0.088(6) Uani 1 1 d . . .
O32 O 0.6338(7) 0.1104(6) 0.8168(7) 0.084(6) Uani 1 1 d . . .
O61 O 0.7500 0.1258(7) 0.7500 0.085(9) Uani 1 2 d S T P
C1 C 0.8657(11) 0.1878(11) 0.5773(11) 0.080(8) Uiso 1 1 d . . .
H1 H 0.8855 0.1571 0.5834 0.096 Uiso 1 1 calc R U .
C2 C 0.8795(11) 0.2150(10) 0.5396(11) 0.086(9) Uiso 1 1 d . . .
H2 H 0.9075 0.2037 0.5178 0.103 Uiso 1 1 calc R U .
C3 C 0.8534(12) 0.2647(12) 0.5280(13) 0.113(11) Uiso 1 1 d . . .
H3 H 0.8635 0.2884 0.5010 0.136 Uiso 1 1 calc R U .
C4 C 0.8103(10) 0.2721(11) 0.5634(10) 0.076(8) Uiso 1 1 d . . .
H4 H 0.7895 0.3024 0.5584 0.091 Uiso 1 1 calc R U .
C5 C 0.7974(9) 0.2404(9) 0.6022(9) 0.048(6) Uiso 1 1 d . . .
C6 C 0.7500 0.2500 0.6429(15) 0.067(11) Uiso 1 2 d S . P
C11 C 0.9204(10) 0.3071(10) 0.6303(10) 0.074(8) Uiso 1 1 d . . .
H11 H 0.9142 0.3368 0.6087 0.089 Uiso 1 1 calc R U .
C12 C 0.9643(13) 0.2752(13) 0.6189(14) 0.128(12) Uiso 1 1 d . . .
H12 H 0.9873 0.2839 0.5908 0.154 Uiso 1 1 calc R U .
C13 C 0.9730(12) 0.2314(11) 0.6493(10) 0.094(9) Uiso 1 1 d . . .
H13 H 1.0012 0.2082 0.6429 0.113 Uiso 1 1 calc R U .
C14 C 0.9358(13) 0.2236(13) 0.6918(12) 0.108(11) Uiso 1 1 d . . .
H14 H 0.9410 0.1949 0.7149 0.130 Uiso 1 1 calc R U .
C15 C 0.8938(10) 0.2551(10) 0.7006(10) 0.058(7) Uiso 1 1 d . . .
C16 C 0.8570(15) 0.2500 0.7500 0.063(10) Uiso 1 2 d S . P
C21 C 0.7281(15) 0.0810(13) 0.6182(12) 0.102(10) Uiso 1 1 d . . .
C22 C 0.7119(11) 0.0357(10) 0.5830(11) 0.099(9) Uiso 1 1 d . . .
H22A H 0.6738 0.0350 0.5799 0.128 Uiso 1 1 calc R U .
H22B H 0.7274 0.0400 0.5478 0.128 Uiso 1 1 calc R U .
H22C H 0.7240 0.0028 0.5985 0.128 Uiso 1 1 calc R U .
C31 C 0.6072(14) 0.0891(14) 0.7736(16) 0.107(11) Uiso 1 1 d . . .
C32 C 0.5631(13) 0.0640(13) 0.7901(13) 0.116(11) Uiso 1 1 d . . .
H32A H 0.5635 0.0608 0.8287 0.150 Uiso 1 1 calc R U .
H32B H 0.5323 0.0840 0.7792 0.150 Uiso 1 1 calc R U .
H32C H 0.5617 0.0291 0.7742 0.150 Uiso 1 1 calc R U .
Fe3 Fe 0.2500 0.2500 0.2500 0.047(3) Uani 1 8 d S T P
NI3 Fe 0.23753(15) 0.16487(14) 0.34767(14) 0.0576(18) Uani 1 1 d . . .
N41 N 0.2073(7) 0.1051(7) 0.3019(8) 0.065(6) Uani 1 1 d . . .
O41 O 0.2000(5) 0.1889(5) 0.2051(6) 0.047(4) Uani 1 1 d . . .
O51 O 0.1789(6) 0.1486(7) 0.4065(6) 0.077(6) Uani 1 1 d . . .
O52 O 0.1236(6) 0.2127(6) 0.3942(7) 0.077(5) Uani 1 1 d . . .
O71 O 0.2500 0.2500 0.3750(11) 0.042(7) Uani 1 4 d S T P
C41 C 0.2149(13) 0.0508(13) 0.3167(12) 0.110(10) Uiso 1 1 d . . .
H41 H 0.2347 0.0407 0.3467 0.132 Uiso 1 1 calc R U .
C42 C 0.1910(13) 0.0154(14) 0.2838(13) 0.117(11) Uiso 1 1 d . . .
H42 H 0.1929 -0.0200 0.2948 0.140 Uiso 1 1 calc R U .
C43 C 0.1655(11) 0.0239(12) 0.2387(11) 0.097(10) Uiso 1 1 d . . .
H43 H 0.1530 -0.0032 0.2165 0.116 Uiso 1 1 calc R U .
C44 C 0.1589(9) 0.0803(10) 0.2265(10) 0.063(7) Uiso 1 1 d . . .
H44 H 0.1380 0.0917 0.1977 0.075 Uiso 1 1 calc R U .
C45 C 0.1833(10) 0.1138(10) 0.2575(9) 0.056(7) Uiso 1 1 d . . .
C46 C 0.1739(10) 0.1739(10) 0.2500 0.055(10) Uiso 1 2 d S . P
C51 C 0.1350(10) 0.1685(10) 0.4142(9) 0.052(6) Uiso 1 1 d . . .
C52 C 0.0942(12) 0.1391(12) 0.4409(12) 0.116(11) Uiso 1 1 d . . .
H52A H 0.0627 0.1606 0.4434 0.151 Uiso 1 1 calc R U .
H52B H 0.0865 0.1074 0.4208 0.151 Uiso 1 1 calc R U .
H52C H 0.1060 0.1297 0.4765 0.151 Uiso 1 1 calc R U .
H61 H 0.7500 0.0950 0.7500 0.050 Uiso 1 2 d S . P
H71 H 0.2500 0.2500 0.4047 0.050 Uiso 1 4 d S . P

loop_
_atom_site_aniso_label
_atom_site_aniso_U_11
_atom_site_aniso_U_22
_atom_site_aniso_U_33
_atom_site_aniso_U_23
_atom_site_aniso_U_13
_atom_site_aniso_U_12
Fe1 0.075(6) 0.035(5) 0.060(5) 0.000 0.000 0.000
NI1 0.090(4) 0.049(3) 0.058(3) -0.006(2) 0.006(2) 0.007(2)
NI2 0.085(3) 0.045(3) 0.062(3) -0.008(2) 0.005(2) -0.005(2)
N1 0.104(19) 0.056(15) 0.12(2) -0.014(14) -0.039(18) -0.027(14)
O1 0.075(12) 0.042(10) 0.078(11) 0.018(9) 0.017(10) -0.005(9)
N11 0.095(17) 0.067(15) 0.058(12) -0.006(12) 0.002(13) -0.026(13)
O11 0.063(12) 0.070(12) 0.076(12) -0.019(9) 0.015(10) 0.010(10)
O21 0.065(12) 0.088(14) 0.115(14) -0.048(12) -0.002(11) 0.012(10)
O22 0.130(17) 0.100(14) 0.078(12) -0.053(12) 0.023(12) -0.052(14)
O31 0.149(18) 0.058(11) 0.058(11) 0.011(10) 0.004(12) -0.005(12)
O32 0.074(12) 0.076(12) 0.101(13) 0.004(11) 0.031(11) 0.008(11)
O61 0.11(2) 0.007(12) 0.13(2) 0.000 0.036(17) 0.000
Fe3 0.038(4) 0.038(4) 0.063(6) 0.000 0.000 0.000
NI3 0.048(3) 0.057(3) 0.067(3) 0.005(2) 0.003(2) 0.0055(19)
N41 0.056(14) 0.049(13) 0.088(14) 0.036(12) -0.011(11) 0.021(11)
O41 0.038(9) 0.031(8) 0.072(10) -0.003(8) 0.032(8) 0.004(7)
O51 0.045(10) 0.109(15) 0.078(11) 0.000(10) 0.035(10) 0.015(10)
O52 0.077(12) 0.058(11) 0.095(12) -0.009(10) 0.012(11) -0.008(10)
O71 0.030(10) 0.030(10) 0.064(18) 0.000 0.000 0.000

loop_
_atom_type_symbol
_atom_type_description
_atom_type_scat_dispersion_real
_atom_type_scat_dispersion_imag
_atom_type_scat_source
C C 0.0181 0.0091 'International Tables Vol C Tables 4.2.6.8 and 6.1.1.4'
H H 0.0000 0.0000 'International Tables Vol C Tables 4.2.6.8 and 6.1.1.4'
N N 0.0311 0.0180 'International Tables Vol C Tables 4.2.6.8 and 6.1.1.4'
O O 0.0492 0.0322 'International Tables Vol C Tables 4.2.6.8 and 6.1.1.4'
Fe Fe -1.1336 3.1974 'International Tables Vol C Tables 4.2.6.8 and 6.1.1.4'
Ni Ni -3.0029 0.5091 'International Tables Vol C Tables 4.2.6.8 and 6.1.1.4'

loop_
_geom_angle_atom_site_label_1
_geom_angle_atom_site_label_2
_geom_angle_atom_site_label_3
_geom_angle
_geom_angle_site_symmetry_1
_geom_angle_site_symmetry_3
O1 Fe1 O1 60.0(8) 2_556 4_656
O1 Fe1 O1 120.9(8) 2_556 3_655
O1 Fe1 O1 170.8(8) 4_656 3_655
O1 Fe1 O1 170.8(8) 2_556 .
O1 Fe1 O1 120.9(8) 4_656 .
O1 Fe1 O1 60.0(8) 3_655 .
O1 Fe1 O11 75.5(6) 2_556 2_556
O1 Fe1 O11 95.6(6) 4_656 2_556
O1 Fe1 O11 76.4(6) 3_655 2_556
O1 Fe1 O11 112.9(5) . 2_556
O1 Fe1 O11 95.6(6) 2_556 4_656
O1 Fe1 O11 75.5(6) 4_656 4_656
O1 Fe1 O11 112.9(5) 3_655 4_656
O1 Fe1 O11 76.4(6) . 4_656
O11 Fe1 O11 169.9(8) 2_556 4_656
O1 Fe1 O11 76.4(6) 2_556 3_655
O1 Fe1 O11 112.9(5) 4_656 3_655
O1 Fe1 O11 75.5(6) 3_655 3_655
O1 Fe1 O11 95.6(6) . 3_655
O11 Fe1 O11 120.9(9) 2_556 3_655
O11 Fe1 O11 60.1(9) 4_656 3_655
O1 Fe1 O11 112.9(5) 2_556 .
O1 Fe1 O11 76.3(6) 4_656 .
O1 Fe1 O11 95.6(6) 3_655 .
O1 Fe1 O11 75.5(6) . .
O11 Fe1 O11 60.1(9) 2_556 .
O11 Fe1 O11 120.9(9) 4_656 .
O11 Fe1 O11 169.9(8) 3_655 .
O1 NI1 O32 168.9(6) . 4_656
O1 NI1 N1 74.3(8) . .
O32 NI1 N1 97.1(8) 4_656 .
O1 NI1 O21 102.8(7) . .
O32 NI1 O21 84.0(7) 4_656 .
N1 NI1 O21 91.0(8) . .
O1 NI1 O11 81.4(7) . .
O32 NI1 O11 93.1(7) 4_656 .
N1 NI1 O11 98.0(7) . .
O21 NI1 O11 170.9(7) . .
O1 NI1 O61 82.8(6) . .
O32 NI1 O61 105.7(6) 4_656 .
N1 NI1 O61 157.1(8) . .
O21 NI1 O61 93.5(6) . .
O11 NI1 O61 78.9(5) . .
O11 NI2 O22 175.0(8) 4_656 .
O11 NI2 O31 95.2(6) 4_656 .
O22 NI2 O31 85.3(6) . .
O11 NI2 N11 80.4(7) 4_656 3_655
O22 NI2 N11 94.7(8) . 3_655
O31 NI2 N11 88.6(7) . 3_655
O11 NI2 O1 81.8(6) 4_656 .
O22 NI2 O1 98.4(6) . .
O31 NI2 O1 171.8(7) . .
N11 NI2 O1 98.3(7) 3_655 .
O11 NI2 O61 80.7(6) 4_656 .
O22 NI2 O61 104.2(7) . .
O31 NI2 O61 95.2(6) . .
N11 NI2 O61 160.9(6) 3_655 .
O1 NI2 O61 76.9(5) . .
C5 N1 C1 107(2) . .
C5 N1 NI1 126(2) . .
C1 N1 NI1 126.5(18) . .
C6 O1 NI1 120.7(10) . .
C6 O1 NI2 138.5(10) . .
NI1 O1 NI2 95.8(7) . .
C6 O1 Fe1 94.6(17) . .
NI1 O1 Fe1 102.0(7) . .
NI2 O1 Fe1 96.3(6) . .
C15 N11 C11 120(2) . .
C15 N11 NI2 111.1(16) . 3_655
C11 N11 NI2 128.7(18) . 3_655
C16 O11 NI2 117.0(10) . 4_656
C16 O11 NI1 141.5(10) . .
NI2 O11 NI1 96.0(7) 4_656 .
C16 O11 Fe1 95.6(17) . .
NI2 O11 Fe1 102.2(7) 4_656 .
NI1 O11 Fe1 96.2(6) . .
C21 O21 NI1 131(2) . .
C21 O22 NI2 118.8(18) . .
C31 O31 NI2 139(2) . .
C31 O32 NI1 131(2) . 4_656
NI1 O61 NI1 144.2(9) . 4_656
NI1 O61 NI2 84.4(3) . 4_656
NI1 O61 NI2 84.5(3) 4_656 4_656
NI1 O61 NI2 84.5(3) . .
NI1 O61 NI2 84.4(3) 4_656 .
NI2 O61 NI2 143.2(9) 4_656 .
NI1 O61 H61 107.9 . .
NI1 O61 H61 107.9 4_656 .
NI2 O61 H61 108.4 4_656 .
NI2 O61 H61 108.4 . .
C2 C1 N1 128(3) . .
C2 C1 H1 116.1 . .
N1 C1 H1 116.1 . .
C1 C2 C3 121(3) . .
C1 C2 H2 119.6 . .
C3 C2 H2 119.6 . .
C4 C3 C2 110(3) . .
C4 C3 H3 125.0 . .
C2 C3 H3 125.0 . .
C5 C4 C3 125(3) . .
C5 C4 H4 117.4 . .
C3 C4 H4 117.4 . .
N1 C5 C4 129(3) . .
N1 C5 C6 106(2) . .
C4 C5 C6 125(2) . .
O1 C6 O1 111(3) . 3_655
O1 C6 C5 112.8(10) . 3_655
O1 C6 C5 109.8(11) 3_655 3_655
O1 C6 C5 109.8(11) . .
O1 C6 C5 112.8(10) 3_655 .
C5 C6 C5 100(3) 3_655 .
N11 C11 C12 123(3) . .
N11 C11 H11 118.4 . .
C12 C11 H11 118.4 . .
C13 C12 C11 119(3) . .
C13 C12 H12 120.5 . .
C11 C12 H12 120.5 . .
C12 C13 C14 115(3) . .
C12 C13 H13 122.6 . .
C14 C13 H13 122.6 . .
C15 C14 C13 124(3) . .
C15 C14 H14 118.0 . .
C13 C14 H14 118.0 . .
N11 C15 C14 119(3) . .
N11 C15 C16 117(2) . .
C14 C15 C16 124(3) . .
O11 C16 O11 109(3) . 2_556
O11 C16 C15 107.6(11) . .
O11 C16 C15 113.4(12) 2_556 .
O11 C16 C15 113.4(12) . 2_556
O11 C16 C15 107.6(11) 2_556 2_556
C15 C16 C15 106(3) . 2_556
O21 C21 O22 127(3) . .
O21 C21 C22 128(3) . .
O22 C21 C22 105(3) . .
C21 C22 H22A 109.5 . .
C21 C22 H22B 109.5 . .
H22A C22 H22B 109.5 . .
C21 C22 H22C 109.5 . .
H22A C22 H22C 109.5 . .
H22B C22 H22C 109.5 . .
O31 C31 C32 134(4) . .
O31 C31 O32 115(3) . .
C32 C31 O32 110(3) . .
C31 C32 H32A 109.5 . .
C31 C32 H32B 109.5 . .
H32A C32 H32B 109.5 . .
C31 C32 H32C 109.5 . .
H32A C32 H32C 109.5 . .
H32B C32 H32C 109.5 . .
O41 Fe3 O41 121.4(7) 8 5
O41 Fe3 O41 76.1(3) 8 2
O41 Fe3 O41 76.1(3) 5 2
O41 Fe3 O41 59.6(7) 8 3
O41 Fe3 O41 170.0(6) 5 3
O41 Fe3 O41 95.1(7) 2 3
O41 Fe3 O41 113.0(6) 8 6
O41 Fe3 O41 95.1(7) 5 6
O41 Fe3 O41 59.6(7) 2 6
O41 Fe3 O41 76.1(3) 3 6
O41 Fe3 O41 95.1(7) 8 7
O41 Fe3 O41 113.0(6) 5 7
O41 Fe3 O41 170.0(6) 2 7
O41 Fe3 O41 76.1(3) 3 7
O41 Fe3 O41 121.4(7) 6 7
O41 Fe3 O41 76.1(3) 8 4
O41 Fe3 O41 76.1(3) 5 4
O41 Fe3 O41 121.4(7) 2 4
O41 Fe3 O41 113.0(6) 3 4
O41 Fe3 O41 170.0(6) 6 4
O41 Fe3 O41 59.6(7) 7 4
O41 Fe3 O41 170.0(6) 8 .
O41 Fe3 O41 59.6(7) 5 .
O41 Fe3 O41 113.0(6) 2 .
O41 Fe3 O41 121.4(7) 3 .
O41 Fe3 O41 76.1(3) 6 .
O41 Fe3 O41 76.1(3) 7 .
O41 Fe3 O41 95.1(7) 4 .
O52 NI3 O41 173.7(6) 7 5
O52 NI3 N41 100.1(7) 7 .
O41 NI3 N41 74.4(6) 5 .
O52 NI3 O51 86.4(6) 7 .
O41 NI3 O51 96.4(6) 5 .
N41 NI3 O51 89.0(7) . .
O52 NI3 O41 92.3(6) 7 4
O41 NI3 O41 85.6(8) 5 4
N41 NI3 O41 98.1(7) . 4
O51 NI3 O41 172.9(6) . 4
O52 NI3 O71 103.3(6) 7 .
O41 NI3 O71 82.1(6) 5 .
N41 NI3 O71 156.5(7) . .
O51 NI3 O71 94.1(7) . .
O41 NI3 O71 79.3(6) 4 .
C45 N41 C41 117(2) . .
C45 N41 NI3 122.2(17) . .
C41 N41 NI3 120.9(18) . .
C46 O41 NI3 119.8(8) . 5
C46 O41 NI3 142.0(9) . 4
NI3 O41 NI3 95.5(6) 5 4
C46 O41 Fe3 93.0(15) . .
NI3 O41 Fe3 98.7(5) 5 .
NI3 O41 Fe3 94.9(5) 4 .
C51 O51 NI3 130.9(16) . .
C51 O52 NI3 131.9(16) . 6
NI3 O71 NI3 84.9(4) . 6
NI3 O71 NI3 145.2(13) . 3
NI3 O71 NI3 84.9(4) 6 3
NI3 O71 NI3 84.9(4) . 7
NI3 O71 NI3 145.2(13) 6 7
NI3 O71 NI3 84.9(4) 3 7
NI3 O71 H71 107.4 . .
NI3 O71 H71 107.4 6 .
NI3 O71 H71 107.4 3 .
NI3 O71 H71 107.4 7 .
C42 C41 N41 115(3) . .
C42 C41 H41 122.7 . .
N41 C41 H41 122.7 . .
C43 C42 C41 129(4) . .
C43 C42 H42 115.6 . .
C41 C42 H42 115.6 . .
C42 C43 C44 113(3) . .
C42 C43 H43 123.4 . .
C44 C43 H43 123.4 . .
C45 C44 C43 117(2) . .
C45 C44 H44 121.5 . .
C43 C44 H44 121.5 . .
N41 C45 C44 129(3) . .
N41 C45 C46 110(2) . .
C44 C45 C46 120(2) . .
O41 C46 O41 114(3) 5 .
O41 C46 C45 109.5(11) 5 .
O41 C46 C45 107.4(10) . .
O41 C46 C45 107.4(10) 5 5
O41 C46 C45 109.5(11) . 5
C45 C46 C45 108(3) . 5
O51 C51 O52 121(2) . .
O51 C51 C52 121(3) . .
O52 C51 C52 119(2) . .
C51 C52 H52A 109.5 . .
C51 C52 H52B 109.5 . .
H52A C52 H52B 109.5 . .
C51 C52 H52C 109.5 . .
H52A C52 H52C 109.5 . .
H52B C52 H52C 109.5 . .

loop_
_geom_bond_atom_site_label_1
_geom_bond_atom_site_label_2
_geom_bond_distance
_geom_bond_site_symmetry_2
Fe1 O1 2.237(17) 2_556
Fe1 O1 2.237(17) 4_656
Fe1 O1 2.237(17) 3_655
Fe1 O1 2.237(17) .
Fe1 O11 2.239(16) 2_556
Fe1 O11 2.239(16) 4_656
Fe1 O11 2.239(16) 3_655
Fe1 O11 2.239(16) .
NI1 O1 2.004(16) .
NI1 O32 2.033(19) 4_656
NI1 N1 2.04(2) .
NI1 O21 2.056(17) .
NI1 O11 2.192(16) .
NI1 O61 2.288(7) .
NI2 O11 2.012(18) 4_656
NI2 O22 2.044(15) .
NI2 O31 2.153(19) .
NI2 N11 2.20(2) 3_655
NI2 O1 2.209(16) .
NI2 O61 2.367(7) .
N1 C5 1.28(3) .
N1 C1 1.56(3) .
O1 C6 1.36(2) .
N11 C15 1.34(3) .
N11 C11 1.34(3) .
N11 NI2 2.20(2) 3_655
O11 C16 1.38(2) .
O11 NI2 2.012(18) 4_656
O21 C21 1.27(3) .
O22 C21 1.48(3) .
O31 C31 1.18(4) .
O32 C31 1.40(4) .
O32 NI1 2.033(19) 4_656
O61 NI1 2.288(7) 4_656
O61 NI2 2.367(7) 4_656
O61 H61 0.7901 .
C1 C2 1.23(3) .
C1 H1 0.9500 .
C2 C3 1.47(3) .
C2 H2 0.9500 .
C3 C4 1.43(4) .
C3 H3 0.9500 .
C4 C5 1.32(3) .
C4 H4 0.9500 .
C5 C6 1.61(3) .
C6 O1 1.36(2) 3_655
C6 C5 1.61(3) 3_655
C11 C12 1.42(4) .
C11 H11 0.9500 .
C12 C13 1.38(3) .
C12 H12 0.9500 .
C13 C14 1.45(4) .
C13 H13 0.9500 .
C14 C15 1.37(4) .
C14 H14 0.9500 .
C15 C16 1.57(3) .
C16 O11 1.38(2) 2_556
C16 C15 1.57(3) 2_556
C21 C22 1.52(4) .
C22 H22A 0.9800 .
C22 H22B 0.9800 .
C22 H22C 0.9800 .
C31 C32 1.37(4) .
C32 H32A 0.9800 .
C32 H32B 0.9800 .
C32 H32C 0.9800 .
Fe3 O41 2.321(15) 8
Fe3 O41 2.321(15) 5
Fe3 O41 2.321(15) 2
Fe3 O41 2.321(15) 3
Fe3 O41 2.321(15) 6
Fe3 O41 2.321(15) 7
Fe3 O41 2.321(15) 4
Fe3 O41 2.321(15) .
NI3 O52 2.033(17) 7
NI3 O41 2.037(15) 5
NI3 N41 2.07(2) .
NI3 O51 2.156(15) .
NI3 O41 2.173(12) 4
NI3 O71 2.311(9) .
N41 C45 1.30(3) .
N41 C41 1.45(3) .
O41 C46 1.37(2) .
O41 NI3 2.037(15) 5
O41 NI3 2.173(12) 4
O51 C51 1.25(3) .
O52 C51 1.27(2) .
O52 NI3 2.033(17) 6
O71 NI3 2.311(9) 6
O71 NI3 2.311(9) 3
O71 NI3 2.311(9) 7
O71 H71 0.7513 .
C41 C42 1.37(4) .
C41 H41 0.9500 .
C42 C43 1.33(4) .
C42 H42 0.9500 .
C43 C44 1.49(3) .
C43 H43 0.9500 .
C44 C45 1.32(3) .
C44 H44 0.9500 .
C45 C46 1.57(3) .
C46 O41 1.37(2) 5
C46 C45 1.57(3) 5
C51 C52 1.46(3) .
C52 H52A 0.9800 .
C52 H52B 0.9800 .
C52 H52C 0.9800 .

loop_
_platon_squeeze_void_nr
_platon_squeeze_void_average_x
_platon_squeeze_void_average_y
_platon_squeeze_void_average_z
_platon_squeeze_void_volume
_platon_squeeze_void_count_electrons
_platon_squeeze_void_content
1 0.008 0.006 -0.008 7961 1727 ' '
